data_7053393
loop_
_publ_author_name
'Saplinova, Tatyana'
'Lehnert, Christian'
'B\"ohme, Uwe'
'Wagler, J\"org'
'Kroke, Edwin'

_publ_section_title
;
 Melem- and melamine-derived iminophosphoranes
;
_journal_issue 9
_journal_name_full 'New Journal of Chemistry'
_journal_page_first 1893
_journal_paper_doi 10.1039/b9nj00621d
_journal_volume 34
_journal_year 2010
_chemical_formula_moiety 'C3 Cl9 N6 P3'
_chemical_formula_sum 'C3 Cl9 N6 P3'
_chemical_formula_weight 532.05
_chemical_name_systematic
;
?
;
_space_group_IT_number 2
_symmetry_cell_setting triclinic
_symmetry_space_group_name_Hall '-P 1'
_symmetry_space_group_name_H-M 'P -1'
_atom_sites_solution_hydrogens none
_atom_sites_solution_primary direct
_atom_sites_solution_secondary difmap
_audit_creation_method SHELXL-97
_cell_angle_alpha 80.333(3)
_cell_angle_beta 80.019(3)
_cell_angle_gamma 76.390(3)
_cell_formula_units_Z 4
_cell_length_a 10.2641(7)
_cell_length_b 11.7367(8)
_cell_length_c 15.4861(11)
_cell_measurement_reflns_used 9399
_cell_measurement_temperature 90(2)
_cell_measurement_theta_max 35.04
_cell_measurement_theta_min 2.62
_cell_volume 1769.9(2)
_computing_cell_refinement 'Bruker SMART'
_computing_data_collection 'Bruker SMART'
_computing_data_reduction 'Bruker SAINT'
_computing_molecular_graphics 'ORTEP32 (Farugia)'
_computing_publication_material 'Ciftab (Sheldrick)'
_computing_structure_refinement 'SHELXL-97 (Sheldrick, 1997)'
_computing_structure_solution 'SHELXS-97 (Sheldrick, 1990)'
_diffrn_ambient_temperature 90(2)
_diffrn_measured_fraction_theta_full 0.992
_diffrn_measured_fraction_theta_max 0.992
_diffrn_measurement_device_type 'APEX2 CCD area detector'
_diffrn_measurement_method 'phi and omega scans'
_diffrn_radiation_monochromator graphite
_diffrn_radiation_source 'fine-focus sealed tube'
_diffrn_radiation_type MoK\a
_diffrn_radiation_wavelength 0.71073
_diffrn_reflns_av_R_equivalents 0.0347
_diffrn_reflns_av_sigmaI/netI 0.0326
_diffrn_reflns_limit_h_max 15
_diffrn_reflns_limit_h_min -15
_diffrn_reflns_limit_k_max 17
_diffrn_reflns_limit_k_min -17
_diffrn_reflns_limit_l_max 22
_diffrn_reflns_limit_l_min -23
_diffrn_reflns_number 48874
_diffrn_reflns_theta_full 32.00
_diffrn_reflns_theta_max 32.00
_diffrn_reflns_theta_min 2.30
_exptl_absorpt_coefficient_mu 1.691
_exptl_absorpt_correction_T_max 0.7355
_exptl_absorpt_correction_T_min 0.5581
_exptl_absorpt_correction_type multi-scan
_exptl_absorpt_process_details SADABS
_exptl_crystal_colour colorless
_exptl_crystal_density_diffrn 1.997
_exptl_crystal_density_method 'not measured'
_exptl_crystal_description plate
_exptl_crystal_F_000 1032
_exptl_crystal_size_max 0.58
_exptl_crystal_size_mid 0.43
_exptl_crystal_size_min 0.18
_refine_diff_density_max 0.848
_refine_diff_density_min -0.639
_refine_diff_density_rms 0.090
_refine_ls_extinction_method none
_refine_ls_goodness_of_fit_ref 1.055
_refine_ls_hydrogen_treatment none
_refine_ls_matrix_type full
_refine_ls_number_parameters 379
_refine_ls_number_reflns 12204
_refine_ls_number_restraints 0
_refine_ls_restrained_S_all 1.055
_refine_ls_R_factor_all 0.0368
_refine_ls_R_factor_gt 0.0273
_refine_ls_shift/su_max 0.001
_refine_ls_shift/su_mean 0.000
_refine_ls_structure_factor_coef Fsqd
_refine_ls_weighting_details 'calc w=1/[\s^2^(Fo^2^)+(0.0275P)^2^+0.5511P] where P=(Fo^2^+2Fc^2^)/3'
_refine_ls_weighting_scheme calc
_refine_ls_wR_factor_gt 0.0625
_refine_ls_wR_factor_ref 0.0649
_reflns_number_gt 10282
_reflns_number_total 12204
_reflns_threshold_expression >2sigma(I)
_cod_data_source_file b9nj00621d.txt
_cod_data_source_block cl20_01
_cod_original_sg_symbol_Hall -P1
_cod_original_sg_symbol_H-M P-1
_cod_database_code 7053393

loop_
_symmetry_equiv_pos_as_xyz
'x, y, z'
'-x, -y, -z'

loop_
_atom_site_label
_atom_site_type_symbol
_atom_site_fract_x
_atom_site_fract_y
_atom_site_fract_z
_atom_site_U_iso_or_equiv
_atom_site_adp_type
_atom_site_occupancy
_atom_site_symmetry_multiplicity
_atom_site_calc_flag
Cl1 Cl 1.15999(4) 0.09376(4) -0.03078(3) 0.02002(8) Uani 1 1 d
Cl2 Cl 1.11499(4) 0.31550(4) 0.06871(3) 0.02109(8) Uani 1 1 d
Cl3 Cl 1.01162(4) 0.34320(4) -0.11379(3) 0.02156(8) Uani 1 1 d
Cl4 Cl 0.40356(4) 0.30668(3) 0.17520(3) 0.01751(7) Uani 1 1 d
Cl5 Cl 0.45298(4) 0.09164(3) 0.07142(3) 0.01923(8) Uani 1 1 d
Cl6 Cl 0.27516(4) 0.08782(4) 0.25616(3) 0.02194(8) Uani 1 1 d
Cl7 Cl 0.86900(4) -0.07150(3) 0.47574(2) 0.01622(7) Uani 1 1 d
Cl8 Cl 0.93604(4) -0.26173(3) 0.34621(3) 0.01851(7) Uani 1 1 d
Cl9 Cl 1.17101(4) -0.18086(3) 0.40868(3) 0.01819(7) Uani 1 1 d
P1 P 1.02183(4) 0.23836(4) -0.00096(3) 0.01332(7) Uani 1 1 d
P2 P 0.44405(4) 0.13050(3) 0.19293(2) 0.01039(7) Uani 1 1 d
P3 P 0.99186(4) -0.11976(3) 0.36803(2) 0.01036(7) Uani 1 1 d
N1 N 0.71765(12) 0.14642(11) 0.13997(8) 0.0128(2) Uani 1 1 d
N2 N 0.78446(12) 0.01702(11) 0.26836(8) 0.0117(2) Uani 1 1 d
N3 N 0.95010(12) 0.09717(11) 0.16248(8) 0.0121(2) Uani 1 1 d
N4 N 0.87712(13) 0.22203(12) 0.03782(9) 0.0159(2) Uani 1 1 d
N5 N 0.56061(12) 0.06485(11) 0.24553(8) 0.0133(2) Uani 1 1 d
N6 N 1.01299(12) -0.02454(11) 0.28769(8) 0.0120(2) Uani 1 1 d
C1 C 0.84832(14) 0.15267(13) 0.11627(10) 0.0121(3) Uani 1 1 d
C2 C 0.69256(14) 0.07712(13) 0.21619(10) 0.0114(3) Uani 1 1 d
C3 C 0.91135(14) 0.03151(12) 0.23759(9) 0.0106(2) Uani 1 1 d
Cl10 Cl 0.54964(4) 0.88867(3) 0.40853(3) 0.01821(7) Uani 1 1 d
Cl11 Cl 0.37883(4) 0.80265(3) 0.58545(3) 0.01781(7) Uani 1 1 d
Cl12 Cl 0.49034(4) 0.63570(3) 0.43899(3) 0.01700(7) Uani 1 1 d
Cl13 Cl 0.42519(4) 0.24474(4) 0.85313(3) 0.02925(10) Uani 1 1 d
Cl14 Cl 0.58423(5) 0.37936(4) 0.94376(3) 0.02758(9) Uani 1 1 d
Cl15 Cl 0.74126(4) 0.18140(3) 0.83131(3) 0.02075(8) Uani 1 1 d
Cl16 Cl 1.05154(4) 0.75794(3) 0.66436(3) 0.01613(7) Uani 1 1 d
Cl17 Cl 1.15706(4) 0.55160(3) 0.54735(3) 0.01937(8) Uani 1 1 d
Cl18 Cl 1.25894(4) 0.53082(4) 0.72860(3) 0.02320(8) Uani 1 1 d
P4 P 0.54280(4) 0.75087(3) 0.49999(2) 0.00990(7) Uani 1 1 d
P5 P 0.58547(4) 0.31818(3) 0.83166(3) 0.01201(7) Uani 1 1 d
P6 P 1.09350(4) 0.58257(3) 0.67179(3) 0.01091(7) Uani 1 1 d
N7 N 0.62248(12) 0.55663(11) 0.63960(8) 0.0107(2) Uani 1 1 d
N8 N 0.77949(12) 0.46005(11) 0.74026(8) 0.0107(2) Uani 1 1 d
N9 N 0.83336(12) 0.61508(11) 0.62810(8) 0.0107(2) Uani 1 1 d
N10 N 0.67991(12) 0.71462(11) 0.53606(8) 0.0120(2) Uani 1 1 d
N11 N 0.56944(12) 0.40909(11) 0.74802(8) 0.0132(2) Uani 1 1 d
N12 N 0.98582(12) 0.51429(11) 0.72456(8) 0.0119(2) Uani 1 1 d
C4 C 0.71142(13) 0.62572(12) 0.60322(9) 0.0099(2) Uani 1 1 d
C5 C 0.66156(14) 0.47751(12) 0.70800(9) 0.0102(2) Uani 1 1 d
C6 C 0.86158(13) 0.53085(12) 0.69601(9) 0.0096(2) Uani 1 1 d

loop_
_atom_site_aniso_label
_atom_site_aniso_U_11
_atom_site_aniso_U_22
_atom_site_aniso_U_33
_atom_site_aniso_U_23
_atom_site_aniso_U_13
_atom_site_aniso_U_12
Cl1 0.01719(16) 0.02138(18) 0.02123(19) -0.00386(15) -0.00081(14) -0.00421(14)
Cl2 0.02318(18) 0.02198(19) 0.0217(2) -0.00137(15) -0.00875(15) -0.00891(15)
Cl3 0.02080(17) 0.0285(2) 0.01401(17) 0.00965(14) -0.00398(13) -0.01018(16)
Cl4 0.02061(17) 0.01133(16) 0.02031(18) -0.00434(13) -0.00320(13) -0.00102(13)
Cl5 0.02281(17) 0.02053(18) 0.01615(18) -0.00842(14) -0.00682(14) -0.00097(14)
Cl6 0.00985(15) 0.0261(2) 0.0273(2) 0.00372(16) -0.00001(13) -0.00572(14)
Cl7 0.01552(15) 0.02051(18) 0.01283(16) -0.00367(13) -0.00024(12) -0.00444(13)
Cl8 0.02114(17) 0.01170(16) 0.02393(19) -0.00388(14) -0.00241(14) -0.00539(13)
Cl9 0.01246(15) 0.02082(18) 0.01891(18) 0.00464(14) -0.00672(13) -0.00068(13)
P1 0.01189(16) 0.01715(18) 0.01099(17) 0.00324(14) -0.00291(13) -0.00581(14)
P2 0.00901(15) 0.01138(16) 0.01061(17) -0.00111(13) -0.00174(12) -0.00178(13)
P3 0.00965(15) 0.00988(16) 0.01112(17) 0.00079(13) -0.00251(12) -0.00202(13)
N1 0.0104(5) 0.0151(6) 0.0120(6) 0.0023(5) -0.0024(4) -0.0032(4)
N2 0.0099(5) 0.0130(6) 0.0115(6) 0.0011(4) -0.0018(4) -0.0025(4)
N3 0.0109(5) 0.0139(6) 0.0109(6) 0.0014(4) -0.0024(4) -0.0032(4)
N4 0.0127(5) 0.0208(7) 0.0130(6) 0.0055(5) -0.0029(4) -0.0058(5)
N5 0.0102(5) 0.0171(6) 0.0112(6) 0.0031(5) -0.0024(4) -0.0025(5)
N6 0.0101(5) 0.0126(6) 0.0126(6) 0.0017(4) -0.0035(4) -0.0021(4)
C1 0.0122(6) 0.0133(6) 0.0105(6) 0.0003(5) -0.0019(5) -0.0030(5)
C2 0.0108(6) 0.0124(6) 0.0113(6) -0.0013(5) -0.0021(5) -0.0028(5)
C3 0.0105(6) 0.0101(6) 0.0111(6) -0.0006(5) -0.0025(5) -0.0016(5)
Cl10 0.01831(16) 0.01659(17) 0.01830(18) 0.00882(13) -0.00679(13) -0.00568(14)
Cl11 0.01307(15) 0.02198(18) 0.01610(17) -0.00416(14) 0.00066(12) -0.00006(13)
Cl12 0.01793(16) 0.01594(16) 0.01970(18) -0.00552(13) -0.00815(13) -0.00242(13)
Cl13 0.01981(18) 0.0310(2) 0.0359(2) 0.01719(18) -0.00746(16) -0.01599(17)
Cl14 0.0419(2) 0.0257(2) 0.01260(18) -0.00528(15) -0.00159(16) -0.00177(18)
Cl15 0.01950(17) 0.01363(17) 0.0254(2) -0.00040(14) -0.00108(14) 0.00082(14)
Cl16 0.01489(15) 0.01130(15) 0.02304(19) -0.00423(13) -0.00212(13) -0.00342(12)
Cl17 0.02116(17) 0.01750(17) 0.01652(18) -0.00420(14) 0.00477(13) -0.00236(14)
Cl18 0.01272(15) 0.0259(2) 0.0313(2) 0.00687(16) -0.01142(15) -0.00622(14)
P4 0.00937(15) 0.01023(16) 0.01007(16) 0.00100(12) -0.00272(12) -0.00269(12)
P5 0.01154(15) 0.01232(17) 0.01121(17) 0.00204(13) -0.00117(12) -0.00351(13)
P6 0.00887(15) 0.01070(16) 0.01289(17) 0.00049(13) -0.00240(12) -0.00235(13)
N7 0.0112(5) 0.0120(5) 0.0097(5) 0.0011(4) -0.0026(4) -0.0050(4)
N8 0.0103(5) 0.0112(5) 0.0108(6) 0.0006(4) -0.0023(4) -0.0036(4)
N9 0.0100(5) 0.0112(5) 0.0107(6) 0.0013(4) -0.0029(4) -0.0029(4)
N10 0.0102(5) 0.0125(6) 0.0135(6) 0.0030(4) -0.0043(4) -0.0039(4)
N11 0.0128(5) 0.0147(6) 0.0131(6) 0.0031(5) -0.0037(4) -0.0067(5)
N12 0.0101(5) 0.0129(6) 0.0126(6) 0.0025(4) -0.0037(4) -0.0039(4)
C4 0.0097(6) 0.0106(6) 0.0095(6) -0.0018(5) -0.0008(5) -0.0022(5)
C5 0.0114(6) 0.0099(6) 0.0095(6) -0.0020(5) -0.0005(5) -0.0029(5)
C6 0.0095(5) 0.0099(6) 0.0096(6) -0.0018(5) -0.0020(5) -0.0016(5)

loop_
_atom_type_symbol
_atom_type_description
_atom_type_scat_dispersion_real
_atom_type_scat_dispersion_imag
_atom_type_scat_source
C C 0.0033 0.0016 'International Tables Vol C Tables 4.2.6.8 and 6.1.1.4'
N N 0.0061 0.0033 'International Tables Vol C Tables 4.2.6.8 and 6.1.1.4'
P P 0.1023 0.0942 'International Tables Vol C Tables 4.2.6.8 and 6.1.1.4'
Cl Cl 0.1484 0.1585 'International Tables Vol C Tables 4.2.6.8 and 6.1.1.4'

loop_
_geom_angle_atom_site_label_1
_geom_angle_atom_site_label_2
_geom_angle_atom_site_label_3
_geom_angle
N4 P1 Cl3 107.95(5)
N4 P1 Cl2 117.52(6)
Cl3 P1 Cl2 104.29(2)
N4 P1 Cl1 117.29(6)
Cl3 P1 Cl1 104.67(3)
Cl2 P1 Cl1 103.70(2)
N5 P2 Cl6 108.31(5)
N5 P2 Cl5 117.37(5)
Cl6 P2 Cl5 103.78(2)
N5 P2 Cl4 118.22(5)
Cl6 P2 Cl4 104.84(2)
Cl5 P2 Cl4 102.76(2)
N6 P3 Cl9 105.97(5)
N6 P3 Cl8 117.29(5)
Cl9 P3 Cl8 104.79(2)
N6 P3 Cl7 118.96(5)
Cl9 P3 Cl7 104.19(2)
Cl8 P3 Cl7 104.08(2)
C2 N1 C1 114.43(12)
C2 N2 C3 113.80(12)
C3 N3 C1 114.00(12)
C1 N4 P1 123.08(11)
C2 N5 P2 121.28(11)
C3 N6 P3 122.39(10)
N1 C1 N3 125.59(14)
N1 C1 N4 115.63(13)
N3 C1 N4 118.78(13)
N1 C2 N2 125.92(13)
N1 C2 N5 118.42(13)
N2 C2 N5 115.66(13)
N3 C3 N2 126.26(13)
N3 C3 N6 115.47(12)
N2 C3 N6 118.26(13)
N10 P4 Cl10 107.97(5)
N10 P4 Cl12 118.08(5)
Cl10 P4 Cl12 103.70(2)
N10 P4 Cl11 116.98(5)
Cl10 P4 Cl11 104.71(2)
Cl12 P4 Cl11 103.90(2)
N11 P5 Cl15 119.80(5)
N11 P5 Cl14 117.34(5)
Cl15 P5 Cl14 103.16(3)
N11 P5 Cl13 106.20(5)
Cl15 P5 Cl13 103.93(3)
Cl14 P5 Cl13 104.75(3)
N12 P6 Cl18 108.34(5)
N12 P6 Cl16 118.24(5)
Cl18 P6 Cl16 104.53(2)
N12 P6 Cl17 116.14(5)
Cl18 P6 Cl17 103.73(2)
Cl16 P6 Cl17 104.38(2)
C5 N7 C4 114.40(12)
C6 N8 C5 113.62(12)
C6 N9 C4 114.75(12)
C4 N10 P4 125.15(10)
C5 N11 P5 125.32(10)
C6 N12 P6 119.96(10)
N9 C4 N7 124.90(13)
N9 C4 N10 115.01(12)
N7 C4 N10 120.10(12)
N7 C5 N8 126.20(13)
N7 C5 N11 115.11(12)
N8 C5 N11 118.69(13)
N9 C6 N8 126.03(12)
N9 C6 N12 117.85(12)
N8 C6 N12 116.12(12)

loop_
_geom_bond_atom_site_label_1
_geom_bond_atom_site_label_2
_geom_bond_distance
Cl1 P1 2.0020(6)
Cl2 P1 1.9978(5)
Cl3 P1 1.9643(6)
Cl4 P2 1.9920(5)
Cl5 P2 1.9916(5)
Cl6 P2 1.9673(5)
Cl7 P3 1.9862(5)
Cl8 P3 1.9811(5)
Cl9 P3 1.9801(5)
P1 N4 1.5459(13)
P2 N5 1.5434(13)
P3 N6 1.5484(13)
N1 C2 1.3386(19)
N1 C1 1.3437(18)
N2 C2 1.3415(18)
N2 C3 1.3469(17)
N3 C3 1.3372(19)
N3 C1 1.3454(18)
N4 C1 1.3721(19)
N5 C2 1.3849(18)
N6 C3 1.3818(18)
Cl10 P4 1.9688(5)
Cl11 P4 1.9925(5)
Cl12 P4 1.9892(5)
Cl13 P5 1.9853(5)
Cl14 P5 1.9841(6)
Cl15 P5 1.9814(5)
Cl16 P6 1.9889(5)
Cl17 P6 1.9898(5)
Cl18 P6 1.9695(5)
P4 N10 1.5442(12)
P5 N11 1.5395(13)
P6 N12 1.5542(13)
N7 C5 1.3367(18)
N7 C4 1.3509(18)
N8 C6 1.3446(18)
N8 C5 1.3474(17)
N9 C6 1.3375(18)
N9 C4 1.3447(17)
N10 C4 1.3668(19)
N11 C5 1.3820(18)
N12 C6 1.3818(17)

loop_
_geom_torsion_atom_site_label_1
_geom_torsion_atom_site_label_2
_geom_torsion_atom_site_label_3
_geom_torsion_atom_site_label_4
_geom_torsion
Cl3 P1 N4 C1 179.37(11)
Cl2 P1 N4 C1 -63.16(14)
Cl1 P1 N4 C1 61.55(14)
Cl6 P2 N5 C2 179.40(10)
Cl5 P2 N5 C2 62.40(13)
Cl4 P2 N5 C2 -61.67(13)
Cl9 P3 N6 C3 174.98(10)
Cl8 P3 N6 C3 58.47(13)
Cl7 P3 N6 C3 -68.29(12)
C2 N1 C1 N3 -0.6(2)
C2 N1 C1 N4 179.25(13)
C3 N3 C1 N1 0.1(2)
C3 N3 C1 N4 -179.69(13)
P1 N4 C1 N1 -179.00(11)
P1 N4 C1 N3 0.8(2)
C1 N1 C2 N2 0.5(2)
C1 N1 C2 N5 -179.61(13)
C3 N2 C2 N1 0.0(2)
C3 N2 C2 N5 -179.87(12)
P2 N5 C2 N1 -0.91(19)
P2 N5 C2 N2 179.01(10)
C1 N3 C3 N2 0.5(2)
C1 N3 C3 N6 -178.56(12)
C2 N2 C3 N3 -0.6(2)
C2 N2 C3 N6 178.47(12)
P3 N6 C3 N3 -169.69(10)
P3 N6 C3 N2 11.17(18)
Cl10 P4 N10 C4 176.97(11)
Cl12 P4 N10 C4 -65.95(13)
Cl11 P4 N10 C4 59.29(13)
Cl15 P5 N11 C5 -60.61(14)
Cl14 P5 N11 C5 65.65(13)
Cl13 P5 N11 C5 -177.68(11)
Cl18 P6 N12 C6 -177.28(10)
Cl16 P6 N12 C6 64.17(12)
Cl17 P6 N12 C6 -61.10(12)
C6 N9 C4 N7 -2.2(2)
C6 N9 C4 N10 177.62(12)
C5 N7 C4 N9 3.51(19)
C5 N7 C4 N10 -176.27(12)
P4 N10 C4 N9 -175.42(10)
P4 N10 C4 N7 4.37(19)
C4 N7 C5 N8 -2.0(2)
C4 N7 C5 N11 177.72(12)
C6 N8 C5 N7 -0.7(2)
C6 N8 C5 N11 179.62(12)
P5 N11 C5 N7 -175.46(10)
P5 N11 C5 N8 4.25(19)
C4 N9 C6 N8 -1.0(2)
C4 N9 C6 N12 179.42(12)
C5 N8 C6 N9 2.3(2)
C5 N8 C6 N12 -178.09(12)
P6 N12 C6 N9 -6.67(17)
P6 N12 C6 N8 173.70(10)
